data_4518390
loop_
_publ_author_name
'Laventure, Audrey'
'Maris, Thierry'
'Pellerin, Christian'
'Lebel, Olivier'

_publ_section_title
;
 Glass versus Crystal: A Balancing Act between Competing Intermolecular
 Interactions
;
_journal_name_full 'Crystal Growth and Design'
_journal_page_first 2365
_journal_page_last 2373
_journal_paper_doi 10.1021/acs.cgd.6b01567
_journal_volume 17
_journal_year 2017
_chemical_formula_moiety 'C25 H19 F5 N6, 2(C2 H6 O S)'
_chemical_formula_sum 'C29 H31 F5 N6 O2 S2'
_chemical_formula_weight 654.72
_chemical_name_systematic
;
 N2,N2-dimethyl-N4-(3-(2-(pentafluorophenyl)vinyl)phenyl)
-N6-phenyl-1,3,5-triazine-2,4,6-triamine dimethyl sulfoxide solvate
;
_space_group_crystal_system triclinic
_space_group_IT_number 2
_space_group_name_Hall '-P 1'
_space_group_name_H-M_alt 'P -1'
_atom_sites_solution_hydrogens geom
_atom_sites_solution_primary direct
_audit_creation_date 2014-12-04
_audit_creation_method
;
Olex2 1.2
(compiled 2014.11.28 svn.r3106 for OlexSys, GUI svn.r4959)
;
_cell_angle_alpha 90.6702(17)
_cell_angle_beta 99.6908(17)
_cell_angle_gamma 99.0590(17)
_cell_formula_units_Z 2
_cell_length_a 7.9866(3)
_cell_length_b 11.0761(4)
_cell_length_c 17.2150(6)
_cell_measurement_reflns_used 7090
_cell_measurement_temperature 110
_cell_measurement_theta_max 60.618
_cell_measurement_theta_min 2.268
_cell_volume 1481.25(9)
_computing_cell_refinement
;
SAINT (2013) V8.34A; Integration Software for Single Crystal Data.
Bruker AXS Inc., Madison, WI 53719-1173.
;
_computing_data_collection 'APEX 2 (2013) Bruker AXS Inc., Madison, WI 53719-1173.'
_computing_data_reduction
;
SAINT (2013) V8.34A; Integration Software for Single Crystal Data.
Bruker AXS Inc., Madison, WI 53719-1173.
;
_computing_molecular_graphics 'Olex2 (Dolomanov et al., 2009)'
_computing_publication_material 'Olex2 (Dolomanov et al., 2009)'
_computing_structure_refinement 'XL (Sheldrick, 2008)'
_computing_structure_solution 'XT (Sheldrick, 2008)'
_diffrn_ambient_temperature 110
_diffrn_detector 'CMOS Area detector'
_diffrn_detector_area_resol_mean 10.24
_diffrn_detector_type 'Bruker Photon 100 CMOS Detector'
_diffrn_measured_fraction_theta_full 0.996
_diffrn_measured_fraction_theta_max 0.993
_diffrn_measurement_device 'k-geometry diffractometer'
_diffrn_measurement_device_type 'Bruker Venture Metaljet'
_diffrn_measurement_method '\w and \f scans'
_diffrn_radiation_collimation 'Focusing mirrors'
_diffrn_radiation_monochromator 'Helios MX Mirror Optics'
_diffrn_radiation_probe x-ray
_diffrn_radiation_type GaK\a
_diffrn_radiation_wavelength 1.34139
_diffrn_reflns_av_R_equivalents 0.0412
_diffrn_reflns_av_unetI/netI 0.0352
_diffrn_reflns_Laue_measured_fraction_full 0.996
_diffrn_reflns_Laue_measured_fraction_max 0.993
_diffrn_reflns_limit_h_max 10
_diffrn_reflns_limit_h_min -10
_diffrn_reflns_limit_k_max 14
_diffrn_reflns_limit_k_min -14
_diffrn_reflns_limit_l_max 22
_diffrn_reflns_limit_l_min 0
_diffrn_reflns_number 6736
_diffrn_reflns_point_group_measured_fraction_full 0.996
_diffrn_reflns_point_group_measured_fraction_max 0.993
_diffrn_reflns_theta_full 53.594
_diffrn_reflns_theta_max 60.653
_diffrn_reflns_theta_min 2.267
_diffrn_source 'Metal Jet'
_diffrn_source_target Ga
_diffrn_source_type 'Gallium Liquid Metal Jet Source'
_exptl_absorpt_coefficient_mu 1.461
_exptl_absorpt_correction_T_max 0.752
_exptl_absorpt_correction_T_min 0.649
_exptl_absorpt_correction_type multi-scan
_exptl_absorpt_process_details
;
 TWINABS-2012/1 (Bruker,2012) was used for absorption correction.
 
For component 1:
 wR2(int) was 0.1070 before and 0.0759 after correction.
 The Ratio of minimum to maximum transmission is 0.86.
 The \l/2 correction factor is Not present

Final HKLF 4 output contains 62909 reflections, Rint = 0.0477
 (30059 with I > 3sig(I), Rint = 0.0412)

 HKLF 5 dataset constructed from all observations involving domain 1
   10418 Corrected reflections written to file twin5.hkl
 Reflections merged according to point-group -1    
 Single reflections that also occur in composites omitted
 Minimum and maximum apparent transmission:  0.646396  0.751859

;
_exptl_crystal_colour 'clear light colourless'
_exptl_crystal_colour_lustre clear
_exptl_crystal_colour_modifier light
_exptl_crystal_colour_primary colourless
_exptl_crystal_density_diffrn 1.468
_exptl_crystal_description block
_exptl_crystal_F_000 680
_exptl_crystal_preparation 'Crystallized from DMSO/CH2Cl2'
_exptl_crystal_recrystallization_method 'Crystallised from DMSO/CH2Cl2'
_exptl_crystal_size_max 0.16
_exptl_crystal_size_mid 0.06
_exptl_crystal_size_min 0.03
_refine_diff_density_max 0.749
_refine_diff_density_min -0.640
_refine_diff_density_rms 0.067
_refine_ls_extinction_coef .
_refine_ls_extinction_method none
_refine_ls_goodness_of_fit_ref 1.027
_refine_ls_hydrogen_treatment constr
_refine_ls_matrix_type full
_refine_ls_number_parameters 448
_refine_ls_number_reflns 6736
_refine_ls_number_restraints 382
_refine_ls_restrained_S_all 1.038
_refine_ls_R_factor_all 0.0675
_refine_ls_R_factor_gt 0.0563
_refine_ls_shift/su_max 0.000
_refine_ls_shift/su_mean 0.000
_refine_ls_structure_factor_coef Fsqd
_refine_ls_weighting_details 'w=1/[\s^2^(Fo^2^)+(0.0814P)^2^+1.1372P] where P=(Fo^2^+2Fc^2^)/3'
_refine_ls_weighting_scheme calc
_refine_ls_wR_factor_gt 0.1449
_refine_ls_wR_factor_ref 0.1537
_reflns_Friedel_coverage 0.000
_reflns_Friedel_fraction_full .
_reflns_Friedel_fraction_max .
_reflns_number_gt 5663
_reflns_number_total 6736
_reflns_threshold_expression 'I > 2\s(I)'
_cod_data_source_file pelle41.cif
_cod_data_source_block pelle41
_cod_database_code 4518390

loop_
_space_group_symop_id
_space_group_symop_operation_xyz
1 'x, y, z'
2 '-x, -y, -z'

loop_
_atom_site_label
_atom_site_type_symbol
_atom_site_fract_x
_atom_site_fract_y
_atom_site_fract_z
_atom_site_U_iso_or_equiv
_atom_site_adp_type
_atom_site_occupancy
_atom_site_site_symmetry_order
_atom_site_calc_flag
_atom_site_refinement_flags_posn
_atom_site_refinement_flags_adp
_atom_site_refinement_flags_occupancy
_atom_site_disorder_assembly
_atom_site_disorder_group
N1 N 0.5020(2) 0.59559(16) 0.24803(10) 0.0276(4) Uani 1 1 d . . . . .
N2 N 0.7138(2) 0.76271(17) 0.30823(11) 0.0288(4) Uani 1 1 d . . . . .
N3 N 0.6771(2) 0.57187(16) 0.37260(10) 0.0272(4) Uani 1 1 d . . . . .
N4 N 0.8887(2) 0.73009(17) 0.42503(11) 0.0294(4) Uani 1 1 d . . . . .
N5 N 0.5471(2) 0.78486(17) 0.19007(11) 0.0307(4) Uani 1 1 d . . . . .
H5 H 0.6052 0.8576 0.1961 0.037 Uiso 1 1 calc R . . . .
N6 N 0.4536(2) 0.42007(16) 0.31342(10) 0.0283(4) Uani 1 1 d . . . . .
H6 H 0.3832 0.3973 0.2704 0.034 Uiso 1 1 calc R . . . .
C1 C 0.5871(3) 0.7095(2) 0.24988(12) 0.0271(4) Uani 1 1 d . . . . .
C2 C 0.7559(3) 0.68773(19) 0.36646(12) 0.0270(4) Uani 1 1 d . . . . .
C3 C 0.5499(3) 0.53300(19) 0.31268(12) 0.0258(4) Uani 1 1 d . . . . .
C4 C 0.9691(3) 0.8576(2) 0.43029(14) 0.0325(5) Uani 1 1 d . . . . .
H4A H 0.9630 0.8888 0.3783 0.049 Uiso 1 1 calc GR . . . .
H4B H 1.0874 0.8643 0.4550 0.049 Uiso 1 1 calc GR . . . .
H4C H 0.9099 0.9040 0.4610 0.049 Uiso 1 1 calc GR . . . .
C5 C 0.9257(3) 0.6593(2) 0.49470(14) 0.0344(5) Uani 1 1 d . . . . .
H5A H 0.8503 0.6724 0.5308 0.052 Uiso 1 1 calc GR . . . .
H5B H 1.0431 0.6847 0.5198 0.052 Uiso 1 1 calc GR . . . .
H5C H 0.9083 0.5739 0.4795 0.052 Uiso 1 1 calc GR . . . .
C6 C 0.4255(3) 0.7625(2) 0.11978(13) 0.0301(4) Uani 1 1 d . . . . .
C7 C 0.3181(3) 0.6526(2) 0.09699(14) 0.0350(5) Uani 1 1 d . . . . .
H7 H 0.3204 0.5865 0.1297 0.042 Uiso 1 1 calc R . . . .
C8 C 0.2067(3) 0.6418(3) 0.02473(14) 0.0396(5) Uani 1 1 d . . . . .
H8 H 0.1355 0.5675 0.0096 0.047 Uiso 1 1 calc R . . . .
C9 C 0.1996(3) 0.7385(3) -0.02486(14) 0.0396(6) Uani 1 1 d . . . . .
H9 H 0.1259 0.7294 -0.0733 0.048 Uiso 1 1 calc R . . . .
C10 C 0.3040(4) 0.8493(3) -0.00134(15) 0.0427(6) Uani 1 1 d . . . . .
H10 H 0.2993 0.9157 -0.0337 0.051 Uiso 1 1 calc R . . . .
C11 C 0.4157(4) 0.8615(2) 0.07043(14) 0.0385(5) Uani 1 1 d . . . . .
H11 H 0.4848 0.9364 0.0859 0.046 Uiso 1 1 calc R . . . .
C12 C 0.4506(3) 0.3351(2) 0.37306(12) 0.0274(4) Uani 1 1 d . . . . .
C13 C 0.3375(3) 0.2251(2) 0.35536(14) 0.0328(5) Uani 1 1 d . . . . .
H13 H 0.2690 0.2102 0.3058 0.039 Uiso 1 1 calc R . . . .
C14 C 0.3282(4) 0.1376(2) 0.41266(17) 0.0437(6) Uani 1 1 d . . . . .
H14 H 0.2523 0.0644 0.4012 0.052 Uiso 1 1 calc R . . . .
C15 C 0.4309(4) 0.1583(3) 0.48693(16) 0.0450(6) Uani 1 1 d . . . . .
H15 H 0.4244 0.0984 0.5242 0.054 Uiso 1 1 calc R . . A 1
C16 C 0.5417(3) 0.2666(3) 0.50541(14) 0.0401(6) Uani 1 1 d D . . . .
C17 C 0.5506(3) 0.3552(2) 0.44834(13) 0.0330(5) Uani 1 1 d . . . . .
H17 H 0.6245 0.4290 0.4607 0.040 Uiso 1 1 calc R . . . .
C18A C 0.6661(4) 0.3070(3) 0.58276(17) 0.0324(6) Uani 0.7964(16) 1 d D U P B 1
H18A H 0.7222 0.3876 0.5887 0.039 Uiso 0.7964(16) 1 calc R . P B 1
C19A C 0.6973(4) 0.2331(3) 0.64128(16) 0.0308(5) Uani 0.7964(16) 1 d D U P B 1
H19A H 0.6314 0.1554 0.6362 0.037 Uiso 0.7964(16) 1 calc R . P B 1
C20A C 0.8263(3) 0.2615(3) 0.71391(17) 0.0284(6) Uani 0.7964(16) 1 d D U P B 1
C21A C 0.9299(4) 0.3763(3) 0.73454(17) 0.0313(6) Uani 0.7964(16) 1 d D U P B 1
C22A C 1.0548(4) 0.3950(3) 0.80179(18) 0.0316(6) Uani 0.7964(16) 1 d D U P B 1
C23A C 1.0811(4) 0.2994(3) 0.85006(18) 0.0326(6) Uani 0.7964(16) 1 d D U P B 1
C24A C 0.9831(4) 0.1870(4) 0.8332(2) 0.0337(6) Uani 0.7964(16) 1 d D U P B 1
C25A C 0.8580(4) 0.1691(3) 0.76622(18) 0.0331(6) Uani 0.7964(16) 1 d D U P B 1
F1A F 0.9121(2) 0.47334(18) 0.68964(11) 0.0389(4) Uani 0.7964(16) 1 d D U P B 1
F2A F 1.1510(3) 0.50547(19) 0.81944(12) 0.0401(4) Uani 0.7964(16) 1 d D U P B 1
F3A F 1.2032(3) 0.3166(2) 0.91450(12) 0.0419(5) Uani 0.7964(16) 1 d D U P B 1
F4A F 1.0072(3) 0.0941(2) 0.88086(12) 0.0480(5) Uani 0.7964(16) 1 d D U P B 1
F5A F 0.7645(3) 0.05685(17) 0.75148(11) 0.0425(4) Uani 0.7964(16) 1 d D U P B 1
C18B C 0.6316(12) 0.2398(9) 0.5860(4) 0.0324(6) Uani 0.2036(16) 1 d D U P B 2
H18B H 0.6089 0.1640 0.6080 0.039 Uiso 0.2036(16) 1 calc R . P B 2
C19B C 0.7490(11) 0.3341(9) 0.6250(4) 0.0308(5) Uani 0.2036(16) 1 d D U P B 2
H19B H 0.7596 0.4089 0.6008 0.037 Uiso 0.2036(16) 1 calc R . P B 2
C20B C 0.8518(12) 0.3275(9) 0.6963(5) 0.0284(6) Uani 0.2036(16) 1 d D U P B 2
C21B C 0.9561(14) 0.4404(10) 0.7185(6) 0.0313(6) Uani 0.2036(16) 1 d D U P B 2
C22B C 1.0682(15) 0.4496(10) 0.7901(6) 0.0316(6) Uani 0.2036(16) 1 d D U P B 2
C23B C 1.0781(15) 0.3474(10) 0.8345(7) 0.0326(6) Uani 0.2036(16) 1 d D U P B 2
C24B C 0.9740(14) 0.2392(10) 0.8100(6) 0.0337(6) Uani 0.2036(16) 1 d D U P B 2
C25B C 0.8561(14) 0.2239(9) 0.7398(6) 0.0331(6) Uani 0.2036(16) 1 d D U P B 2
F1B F 0.9500(10) 0.5404(7) 0.6748(4) 0.0389(4) Uani 0.2036(16) 1 d D U P B 2
F2B F 1.1683(12) 0.5587(7) 0.8114(5) 0.0401(4) Uani 0.2036(16) 1 d D U P B 2
F3B F 1.1949(14) 0.3603(9) 0.9020(5) 0.0419(5) Uani 0.2036(16) 1 d D U P B 2
F4B F 0.9759(13) 0.1367(9) 0.8507(6) 0.0480(5) Uani 0.2036(16) 1 d D U P B 2
F5B F 0.7546(10) 0.1185(6) 0.7156(4) 0.0425(4) Uani 0.2036(16) 1 d D U P B 2
S1A S 0.83842(8) 1.08570(6) 0.27121(4) 0.03478(18) Uani 0.8827(14) 1 d . . P C 1
O1 O 0.7264(3) 1.0380(2) 0.19376(12) 0.0649(7) Uani 1 1 d . . . . .
C26 C 0.8666(4) 1.2479(3) 0.26872(18) 0.0522(7) Uani 1 1 d . . . . .
H26A H 0.9372 1.2828 0.3169 0.078 Uiso 0.8827(14) 1 calc R . P C 1
H26B H 0.9213 1.2742 0.2249 0.078 Uiso 0.8827(14) 1 calc R . P C 1
H26C H 0.7564 1.2743 0.2630 0.078 Uiso 0.8827(14) 1 calc R . P C 1
H26D H 0.8430 1.3098 0.3030 0.078 Uiso 0.1173(14) 1 calc R . P C 2
H26E H 0.9634 1.2132 0.2943 0.078 Uiso 0.1173(14) 1 calc R . P C 2
H26F H 0.8922 1.2837 0.2207 0.078 Uiso 0.1173(14) 1 calc R . P C 2
C27 C 0.6922(4) 1.0674(3) 0.34066(18) 0.0504(7) Uani 1 1 d . . . . .
H27A H 0.7531 1.0958 0.3922 0.076 Uiso 0.8827(14) 1 calc R . P C 1
H27B H 0.6014 1.1141 0.3250 0.076 Uiso 0.8827(14) 1 calc R . P C 1
H27C H 0.6440 0.9825 0.3419 0.076 Uiso 0.8827(14) 1 calc R . P C 1
H27D H 0.6773 1.1247 0.3802 0.076 Uiso 0.1173(14) 1 calc R . P C 2
H27E H 0.5968 1.0013 0.3332 0.076 Uiso 0.1173(14) 1 calc R . P C 2
H27F H 0.7971 1.0357 0.3574 0.076 Uiso 0.1173(14) 1 calc R . P C 2
S2A S 0.24026(8) 0.31309(6) 0.09509(3) 0.03518(17) Uani 0.9555(15) 1 d . . P D 1
S2B S 0.3522(16) 0.2592(13) 0.1386(8) 0.03518(17) Uani 0.0445(15) 1 d . . P D 2
O2 O 0.2060(2) 0.32142(18) 0.17785(10) 0.0433(4) Uani 1 1 d . . . . .
C28 C 0.4667(4) 0.3503(4) 0.0999(2) 0.0615(9) Uani 1 1 d . . . . .
H28A H 0.4937 0.3459 0.0478 0.092 Uiso 0.9555(15) 1 calc R . P D 1
H28B H 0.5059 0.4317 0.1223 0.092 Uiso 0.9555(15) 1 calc R . P D 1
H28C H 0.5228 0.2934 0.1323 0.092 Uiso 0.9555(15) 1 calc R . P D 1
H28D H 0.5477 0.3100 0.0785 0.092 Uiso 0.0445(15) 1 calc R . P D 2
H28E H 0.3985 0.3870 0.0583 0.092 Uiso 0.0445(15) 1 calc R . P D 2
H28F H 0.5277 0.4126 0.1382 0.092 Uiso 0.0445(15) 1 calc R . P D 2
C29 C 0.2203(4) 0.1534(3) 0.0709(2) 0.0569(8) Uani 1 1 d . . . . .
H29A H 0.2412 0.1427 0.0181 0.085 Uiso 0.9555(15) 1 calc R . P D 1
H29B H 0.3028 0.1182 0.1070 0.085 Uiso 0.9555(15) 1 calc R . P D 1
H29C H 0.1063 0.1135 0.0745 0.085 Uiso 0.9555(15) 1 calc R . P D 1
H29D H 0.1489 0.0966 0.0979 0.085 Uiso 0.0445(15) 1 calc R . P D 2
H29E H 0.1491 0.1950 0.0332 0.085 Uiso 0.0445(15) 1 calc R . P D 2
H29F H 0.2900 0.1099 0.0440 0.085 Uiso 0.0445(15) 1 calc R . P D 2
S1B S 0.7026(6) 1.1433(5) 0.2491(3) 0.03478(18) Uani 0.1173(14) 1 d . . P C 2

loop_
_atom_site_aniso_label
_atom_site_aniso_U_11
_atom_site_aniso_U_22
_atom_site_aniso_U_33
_atom_site_aniso_U_23
_atom_site_aniso_U_13
_atom_site_aniso_U_12
N1 0.0271(9) 0.0277(9) 0.0280(8) 0.0011(7) 0.0027(7) 0.0063(7)
N2 0.0247(9) 0.0295(9) 0.0326(9) 0.0005(7) 0.0050(7) 0.0055(7)
N3 0.0226(8) 0.0283(9) 0.0298(9) -0.0009(7) 0.0003(7) 0.0065(7)
N4 0.0241(9) 0.0290(9) 0.0335(9) -0.0030(7) -0.0001(7) 0.0050(7)
N5 0.0313(10) 0.0283(9) 0.0316(9) 0.0041(7) 0.0033(7) 0.0044(7)
N6 0.0289(9) 0.0265(9) 0.0266(8) 0.0016(7) -0.0022(7) 0.0029(7)
C1 0.0243(10) 0.0295(10) 0.0291(10) 0.0007(8) 0.0054(8) 0.0081(8)
C2 0.0209(9) 0.0291(10) 0.0320(10) -0.0034(8) 0.0044(8) 0.0081(8)
C3 0.0234(10) 0.0265(10) 0.0281(10) -0.0014(8) 0.0033(7) 0.0075(8)
C4 0.0239(10) 0.0314(11) 0.0406(12) -0.0038(9) 0.0027(9) 0.0034(9)
C5 0.0271(11) 0.0358(12) 0.0378(12) 0.0004(9) -0.0046(9) 0.0080(9)
C6 0.0274(10) 0.0363(12) 0.0292(10) 0.0037(9) 0.0069(8) 0.0112(9)
C7 0.0265(11) 0.0407(13) 0.0359(12) 0.0095(10) 0.0026(9) 0.0024(9)
C8 0.0262(11) 0.0523(15) 0.0379(12) 0.0057(11) 0.0019(9) 0.0028(10)
C9 0.0294(12) 0.0604(16) 0.0315(11) 0.0065(11) 0.0030(9) 0.0170(11)
C10 0.0490(15) 0.0461(15) 0.0367(12) 0.0100(10) 0.0050(11) 0.0207(12)
C11 0.0472(14) 0.0335(12) 0.0363(12) 0.0037(9) 0.0057(10) 0.0122(10)
C12 0.0256(10) 0.0296(11) 0.0293(10) 0.0039(8) 0.0053(8) 0.0111(8)
C13 0.0353(12) 0.0291(11) 0.0353(11) 0.0018(9) 0.0077(9) 0.0078(9)
C14 0.0497(15) 0.0313(12) 0.0579(16) 0.0103(11) 0.0259(13) 0.0117(11)
C15 0.0522(16) 0.0514(16) 0.0444(14) 0.0227(12) 0.0245(12) 0.0295(13)
C16 0.0364(13) 0.0578(16) 0.0348(12) 0.0143(11) 0.0132(10) 0.0257(12)
C17 0.0293(11) 0.0431(13) 0.0290(10) 0.0042(9) 0.0043(8) 0.0133(10)
C18A 0.0369(14) 0.0283(14) 0.0383(13) 0.0119(12) 0.0170(11) 0.0122(12)
C19A 0.0280(12) 0.0343(13) 0.0307(12) 0.0028(10) 0.0038(10) 0.0085(10)
C20A 0.0238(11) 0.0290(14) 0.0340(13) -0.0001(11) 0.0093(10) 0.0043(11)
C21A 0.0264(12) 0.0352(15) 0.0322(13) -0.0016(12) 0.0021(10) 0.0080(12)
C22A 0.0275(12) 0.0326(16) 0.0343(13) -0.0015(13) 0.0041(10) 0.0056(13)
C23A 0.0295(12) 0.0400(17) 0.0303(13) 0.0012(12) 0.0049(10) 0.0123(13)
C24A 0.0375(14) 0.0287(15) 0.0390(16) 0.0076(12) 0.0118(12) 0.0123(13)
C25A 0.0344(13) 0.0292(14) 0.0383(14) 0.0038(11) 0.0109(11) 0.0077(12)
F1A 0.0382(10) 0.0358(11) 0.0391(9) 0.0063(8) -0.0047(7) 0.0063(8)
F2A 0.0385(9) 0.0312(11) 0.0438(9) 0.0008(10) -0.0049(7) -0.0020(10)
F3A 0.0428(9) 0.0512(15) 0.0310(10) 0.0050(9) -0.0016(7) 0.0142(11)
F4A 0.0590(12) 0.0461(12) 0.0405(11) 0.0163(9) 0.0037(9) 0.0178(9)
F5A 0.0493(10) 0.0354(10) 0.0404(10) 0.0064(7) 0.0019(8) 0.0049(8)
C18B 0.0369(14) 0.0283(14) 0.0383(13) 0.0119(12) 0.0170(11) 0.0122(12)
C19B 0.0280(12) 0.0343(13) 0.0307(12) 0.0028(10) 0.0038(10) 0.0085(10)
C20B 0.0238(11) 0.0290(14) 0.0340(13) -0.0001(11) 0.0093(10) 0.0043(11)
C21B 0.0264(12) 0.0352(15) 0.0322(13) -0.0016(12) 0.0021(10) 0.0080(12)
C22B 0.0275(12) 0.0326(16) 0.0343(13) -0.0015(13) 0.0041(10) 0.0056(13)
C23B 0.0295(12) 0.0400(17) 0.0303(13) 0.0012(12) 0.0049(10) 0.0123(13)
C24B 0.0375(14) 0.0287(15) 0.0390(16) 0.0076(12) 0.0118(12) 0.0123(13)
C25B 0.0344(13) 0.0292(14) 0.0383(14) 0.0038(11) 0.0109(11) 0.0077(12)
F1B 0.0382(10) 0.0358(11) 0.0391(9) 0.0063(8) -0.0047(7) 0.0063(8)
F2B 0.0385(9) 0.0312(11) 0.0438(9) 0.0008(10) -0.0049(7) -0.0020(10)
F3B 0.0428(9) 0.0512(15) 0.0310(10) 0.0050(9) -0.0016(7) 0.0142(11)
F4B 0.0590(12) 0.0461(12) 0.0405(11) 0.0163(9) 0.0037(9) 0.0178(9)
F5B 0.0493(10) 0.0354(10) 0.0404(10) 0.0064(7) 0.0019(8) 0.0049(8)
S1A 0.0311(3) 0.0387(4) 0.0361(3) 0.0052(3) 0.0077(2) 0.0080(3)
O1 0.0942(18) 0.0499(12) 0.0417(11) 0.0045(9) 0.0101(11) -0.0136(12)
C26 0.0518(17) 0.0501(16) 0.0529(16) 0.0099(13) 0.0090(13) 0.0029(13)
C27 0.0643(19) 0.0431(15) 0.0534(16) 0.0114(12) 0.0316(14) 0.0145(13)
S2A 0.0275(3) 0.0438(4) 0.0331(3) -0.0061(2) 0.0019(2) 0.0064(2)
S2B 0.0275(3) 0.0438(4) 0.0331(3) -0.0061(2) 0.0019(2) 0.0064(2)
O2 0.0335(9) 0.0601(12) 0.0325(8) -0.0056(8) 0.0025(7) -0.0001(8)
C28 0.0313(14) 0.084(2) 0.069(2) -0.0193(17) 0.0144(13) 0.0041(14)
C29 0.0585(19) 0.0435(16) 0.0673(19) -0.0096(14) 0.0021(15) 0.0141(14)
S1B 0.0311(3) 0.0387(4) 0.0361(3) 0.0052(3) 0.0077(2) 0.0080(3)

loop_
_atom_type_symbol
_atom_type_description
_atom_type_scat_dispersion_real
_atom_type_scat_dispersion_imag
_atom_type_scat_source
C C 0.0140 0.0070 'International Tables Vol C Tables 4.2.6.8 and 6.1.1.4'
H H 0.0000 0.0000 'International Tables Vol C Tables 4.2.6.8 and 6.1.1.4'
F F 0.0580 0.0410 'International Tables Vol C Tables 4.2.6.8 and 6.1.1.4'
N N 0.0250 0.0140 'International Tables Vol C Tables 4.2.6.8 and 6.1.1.4'
O O 0.0390 0.0250 'International Tables Vol C Tables 4.2.6.8 and 6.1.1.4'
S S 0.2920 0.4250 'International Tables Vol C Tables 4.2.6.8 and 6.1.1.4'

loop_
_geom_angle_atom_site_label_1
_geom_angle_atom_site_label_2
_geom_angle_atom_site_label_3
_geom_angle
_geom_angle_site_symmetry_1
_geom_angle_site_symmetry_3
C1 N1 C3 113.81(18) . .
C2 N2 C1 113.77(18) . .
C3 N3 C2 113.84(18) . .
C2 N4 C4 120.90(18) . .
C2 N4 C5 120.58(19) . .
C4 N4 C5 116.70(18) . .
C1 N5 H5 114.9 . .
C1 N5 C6 130.2(2) . .
C6 N5 H5 114.9 . .
C3 N6 H6 114.8 . .
C3 N6 C12 130.41(18) . .
C12 N6 H6 114.8 . .
N1 C1 N2 126.10(19) . .
N1 C1 N5 120.19(19) . .
N2 C1 N5 113.69(19) . .
N2 C2 N3 125.86(19) . .
N2 C2 N4 118.21(19) . .
N3 C2 N4 115.92(19) . .
N1 C3 N6 113.65(18) . .
N3 C3 N1 126.4(2) . .
N3 C3 N6 119.96(19) . .
N4 C4 H4A 109.5 . .
N4 C4 H4B 109.5 . .
N4 C4 H4C 109.5 . .
H4A C4 H4B 109.5 . .
H4A C4 H4C 109.5 . .
H4B C4 H4C 109.5 . .
N4 C5 H5A 109.5 . .
N4 C5 H5B 109.5 . .
N4 C5 H5C 109.5 . .
H5A C5 H5B 109.5 . .
H5A C5 H5C 109.5 . .
H5B C5 H5C 109.5 . .
C7 C6 N5 125.4(2) . .
C7 C6 C11 118.9(2) . .
C11 C6 N5 115.7(2) . .
C6 C7 H7 120.2 . .
C6 C7 C8 119.6(2) . .
C8 C7 H7 120.2 . .
C7 C8 H8 119.2 . .
C9 C8 C7 121.6(2) . .
C9 C8 H8 119.2 . .
C8 C9 H9 120.6 . .
C8 C9 C10 118.9(2) . .
C10 C9 H9 120.6 . .
C9 C10 H10 119.9 . .
C9 C10 C11 120.2(2) . .
C11 C10 H10 119.9 . .
C6 C11 H11 119.6 . .
C10 C11 C6 120.8(2) . .
C10 C11 H11 119.6 . .
C13 C12 N6 116.86(19) . .
C13 C12 C17 119.0(2) . .
C17 C12 N6 124.2(2) . .
C12 C13 H13 120.3 . .
C14 C13 C12 119.3(2) . .
C14 C13 H13 120.3 . .
C13 C14 H14 119.5 . .
C15 C14 C13 120.9(3) . .
C15 C14 H14 119.5 . .
C14 C15 H15 119.8 . .
C16 C15 C14 120.4(2) . .
C16 C15 H15 119.8 . .
C15 C16 C17 118.9(2) . .
C15 C16 C18A 128.7(2) . .
C15 C16 C18B 100.1(4) . .
C17 C16 C18A 112.4(2) . .
C17 C16 C18B 140.6(4) . .
C12 C17 C16 121.4(2) . .
C12 C17 H17 119.3 . .
C16 C17 H17 119.3 . .
C16 C18A H18A 118.3 . .
C19A C18A C16 123.3(3) . .
C19A C18A H18A 118.3 . .
C18A C19A H19A 116.8 . .
C18A C19A C20A 126.5(3) . .
C20A C19A H19A 116.8 . .
C21A C20A C19A 125.0(3) . .
C25A C20A C19A 119.7(3) . .
C25A C20A C21A 115.2(3) . .
C22A C21A C20A 122.0(3) . .
F1A C21A C20A 121.4(2) . .
F1A C21A C22A 116.6(3) . .
C23A C22A C21A 119.7(3) . .
F2A C22A C21A 120.3(3) . .
F2A C22A C23A 120.0(3) . .
C24A C23A C22A 120.6(3) . .
F3A C23A C22A 119.9(3) . .
F3A C23A C24A 119.5(3) . .
C23A C24A C25A 119.4(3) . .
F4A C24A C23A 120.5(3) . .
F4A C24A C25A 120.0(3) . .
C24A C25A C20A 123.1(3) . .
F5A C25A C20A 119.3(3) . .
F5A C25A C24A 117.6(3) . .
C16 C18B H18B 122.0 . .
C19B C18B C16 116.0(6) . .
C19B C18B H18B 122.0 . .
C18B C19B H19B 117.2 . .
C20B C19B C18B 125.6(9) . .
C20B C19B H19B 117.2 . .
C19B C20B C21B 110.5(8) . .
C19B C20B C25B 125.2(9) . .
C25B C20B C21B 124.3(8) . .
C22B C21B C20B 117.8(9) . .
F1B C21B C20B 123.3(8) . .
F1B C21B C22B 118.9(9) . .
C23B C22B C21B 119.4(9) . .
F2B C22B C21B 117.6(9) . .
F2B C22B C23B 123.0(8) . .
C24B C23B C22B 120.5(9) . .
F3B C23B C22B 116.9(9) . .
F3B C23B C24B 122.7(11) . .
C23B C24B C25B 123.2(10) . .
F4B C24B C23B 123.5(10) . .
F4B C24B C25B 113.3(9) . .
C20B C25B C24B 114.7(8) . .
F5B C25B C20B 121.9(9) . .
F5B C25B C24B 123.4(10) . .
O1 S1A C26 106.20(14) . .
O1 S1A C27 103.73(15) . .
C26 S1A C27 97.56(14) . .
S1A C26 H26A 109.5 . .
S1A C26 H26B 109.5 . .
S1A C26 H26C 109.5 . .
H26A C26 H26B 109.5 . .
H26A C26 H26C 109.5 . .
H26B C26 H26C 109.5 . .
H26D C26 H26E 109.5 . .
H26D C26 H26F 109.5 . .
H26E C26 H26F 109.5 . .
S1B C26 H26D 109.5 . .
S1B C26 H26E 109.5 . .
S1B C26 H26F 109.5 . .
S1A C27 H27A 109.5 . .
S1A C27 H27B 109.5 . .
S1A C27 H27C 109.5 . .
H27A C27 H27B 109.5 . .
H27A C27 H27C 109.5 . .
H27B C27 H27C 109.5 . .
H27D C27 H27E 109.5 . .
H27D C27 H27F 109.5 . .
H27E C27 H27F 109.5 . .
S1B C27 H27D 109.5 . .
S1B C27 H27E 109.5 . .
S1B C27 H27F 109.5 . .
O2 S2A C28 107.09(13) . .
O2 S2A C29 105.98(15) . .
C28 S2A C29 97.31(17) . .
O2 S2B C29 101.1(7) . .
C28 S2B O2 112.9(9) . .
C28 S2B C29 112.0(8) . .
S2A C28 H28A 109.5 . .
S2A C28 H28B 109.5 . .
S2A C28 H28C 109.5 . .
S2B C28 H28D 109.5 . .
S2B C28 H28E 109.5 . .
S2B C28 H28F 109.5 . .
H28A C28 H28B 109.5 . .
H28A C28 H28C 109.5 . .
H28B C28 H28C 109.5 . .
H28D C28 H28E 109.5 . .
H28D C28 H28F 109.5 . .
H28E C28 H28F 109.5 . .
S2A C29 H29A 109.5 . .
S2A C29 H29B 109.5 . .
S2A C29 H29C 109.5 . .
S2B C29 H29D 109.5 . .
S2B C29 H29E 109.5 . .
S2B C29 H29F 109.5 . .
H29A C29 H29B 109.5 . .
H29A C29 H29C 109.5 . .
H29B C29 H29C 109.5 . .
H29D C29 H29E 109.5 . .
H29D C29 H29F 109.5 . .
H29E C29 H29F 109.5 . .
O1 S1B C26 113.9(3) . .
O1 S1B C27 101.9(3) . .
C26 S1B C27 104.6(3) . .

loop_
_geom_bond_atom_site_label_1
_geom_bond_atom_site_label_2
_geom_bond_distance
_geom_bond_site_symmetry_2
N1 C1 1.332(3) .
N1 C3 1.350(3) .
N2 C1 1.355(3) .
N2 C2 1.342(3) .
N3 C2 1.351(3) .
N3 C3 1.334(3) .
N4 C2 1.354(3) .
N4 C4 1.451(3) .
N4 C5 1.455(3) .
N5 H5 0.8600 .
N5 C1 1.361(3) .
N5 C6 1.411(3) .
N6 H6 0.8600 .
N6 C3 1.363(3) .
N6 C12 1.401(3) .
C4 H4A 0.9600 .
C4 H4B 0.9600 .
C4 H4C 0.9600 .
C5 H5A 0.9600 .
C5 H5B 0.9600 .
C5 H5C 0.9600 .
C6 C7 1.384(3) .
C6 C11 1.399(3) .
C7 H7 0.9300 .
C7 C8 1.394(3) .
C8 H8 0.9300 .
C8 C9 1.380(4) .
C9 H9 0.9300 .
C9 C10 1.385(4) .
C10 H10 0.9300 .
C10 C11 1.388(4) .
C11 H11 0.9300 .
C12 C13 1.395(3) .
C12 C17 1.398(3) .
C13 H13 0.9300 .
C13 C14 1.393(3) .
C14 H14 0.9300 .
C14 C15 1.393(4) .
C15 H15 0.9300 .
C15 C16 1.373(4) .
C16 C17 1.399(3) .
C16 C18A 1.536(4) .
C16 C18B 1.506(6) .
C17 H17 0.9300 .
C18A H18A 0.9300 .
C18A C19A 1.322(4) .
C19A H19A 0.9300 .
C19A C20A 1.476(4) .
C20A C21A 1.409(4) .
C20A C25A 1.396(4) .
C21A C22A 1.385(4) .
C21A F1A 1.343(4) .
C22A C23A 1.374(4) .
C22A F2A 1.340(4) .
C23A C24A 1.362(5) .
C23A F3A 1.338(3) .
C24A C25A 1.382(4) .
C24A F4A 1.341(4) .
C25A F5A 1.344(4) .
C18B H18B 0.9300 .
C18B C19B 1.373(9) .
C19B H19B 0.9300 .
C19B C20B 1.367(8) .
C20B C21B 1.398(9) .
C20B C25B 1.379(9) .
C21B C22B 1.389(9) .
C21B F1B 1.349(9) .
C22B C23B 1.378(10) .
C22B F2B 1.349(9) .
C23B C24B 1.364(10) .
C23B F3B 1.353(9) .
C24B C25B 1.392(9) .
C24B F4B 1.342(9) .
C25B F5B 1.331(9) .
S1A O1 1.513(2) .
S1A C26 1.777(3) .
S1A C27 1.799(3) .
O1 S1B 1.552(6) .
C26 H26A 0.9600 .
C26 H26B 0.9600 .
C26 H26C 0.9600 .
C26 H26D 0.9600 .
C26 H26E 0.9600 .
C26 H26F 0.9600 .
C26 S1B 1.593(6) .
C27 H27A 0.9600 .
C27 H27B 0.9600 .
C27 H27C 0.9600 .
C27 H27D 0.9600 .
C27 H27E 0.9600 .
C27 H27F 0.9600 .
C27 S1B 1.804(6) .
S2A O2 1.4999(18) .
S2A C28 1.778(3) .
S2A C29 1.789(3) .
S2B O2 1.675(13) .
S2B C28 1.492(15) .
S2B C29 1.734(13) .
C28 H28A 0.9600 .
C28 H28B 0.9600 .
C28 H28C 0.9600 .
C28 H28D 0.9600 .
C28 H28E 0.9600 .
C28 H28F 0.9600 .
C29 H29A 0.9600 .
C29 H29B 0.9600 .
C29 H29C 0.9600 .
C29 H29D 0.9600 .
C29 H29E 0.9600 .
C29 H29F 0.9600 .

loop_
_geom_torsion_atom_site_label_1
_geom_torsion_atom_site_label_2
_geom_torsion_atom_site_label_3
_geom_torsion_atom_site_label_4
_geom_torsion
_geom_torsion_site_symmetry_1
_geom_torsion_site_symmetry_2
_geom_torsion_site_symmetry_3
_geom_torsion_site_symmetry_4
N5 C6 C7 C8 -178.2(2) . . . .
N5 C6 C11 C10 178.2(2) . . . .
N6 C12 C13 C14 -179.5(2) . . . .
N6 C12 C17 C16 180.0(2) . . . .
C1 N1 C3 N3 -4.6(3) . . . .
C1 N1 C3 N6 175.15(18) . . . .
C1 N2 C2 N3 -4.2(3) . . . .
C1 N2 C2 N4 175.87(18) . . . .
C1 N5 C6 C7 -0.4(4) . . . .
C1 N5 C6 C11 179.5(2) . . . .
C2 N2 C1 N1 2.5(3) . . . .
C2 N2 C1 N5 -178.70(17) . . . .
C2 N3 C3 N1 3.1(3) . . . .
C2 N3 C3 N6 -176.55(18) . . . .
C3 N1 C1 N2 1.4(3) . . . .
C3 N1 C1 N5 -177.27(18) . . . .
C3 N3 C2 N2 1.6(3) . . . .
C3 N3 C2 N4 -178.43(18) . . . .
C3 N6 C12 C13 -179.2(2) . . . .
C3 N6 C12 C17 2.0(4) . . . .
C4 N4 C2 N2 7.8(3) . . . .
C4 N4 C2 N3 -172.13(18) . . . .
C5 N4 C2 N2 171.92(19) . . . .
C5 N4 C2 N3 -8.0(3) . . . .
C6 N5 C1 N1 -1.9(3) . . . .
C6 N5 C1 N2 179.3(2) . . . .
C6 C7 C8 C9 -0.4(4) . . . .
C7 C6 C11 C10 -1.9(4) . . . .
C7 C8 C9 C10 -1.0(4) . . . .
C8 C9 C10 C11 1.0(4) . . . .
C9 C10 C11 C6 0.4(4) . . . .
C11 C6 C7 C8 1.9(3) . . . .
C12 N6 C3 N1 -171.9(2) . . . .
C12 N6 C3 N3 7.8(3) . . . .
C12 C13 C14 C15 -0.5(4) . . . .
C13 C12 C17 C16 1.2(3) . . . .
C13 C14 C15 C16 1.0(4) . . . .
C14 C15 C16 C17 -0.4(4) . . . .
C14 C15 C16 C18A -179.4(2) . . . .
C14 C15 C16 C18B -174.9(5) . . . .
C15 C16 C17 C12 -0.7(3) . . . .
C15 C16 C18A C19A 8.3(4) . . . .
C15 C16 C18B C19B -176.7(8) . . . .
C16 C18A C19A C20A 173.9(2) . . . .
C16 C18B C19B C20B -175.9(9) . . . .
C17 C12 C13 C14 -0.6(3) . . . .
C17 C16 C18A C19A -170.8(3) . . . .
C17 C16 C18B C19B 10.9(14) . . . .
C18A C16 C17 C12 178.5(2) . . . .
C18A C19A C20A C21A 4.3(5) . . . .
C18A C19A C20A C25A -172.6(3) . . . .
C19A C20A C21A C22A -176.7(3) . . . .
C19A C20A C21A F1A 3.4(4) . . . .
C19A C20A C25A C24A 176.4(3) . . . .
C19A C20A C25A F5A -3.2(4) . . . .
C20A C21A C22A C23A 0.7(4) . . . .
C20A C21A C22A F2A 180.0(3) . . . .
C21A C20A C25A C24A -0.8(4) . . . .
C21A C20A C25A F5A 179.6(2) . . . .
C21A C22A C23A C24A -1.3(5) . . . .
C21A C22A C23A F3A 179.1(3) . . . .
C22A C23A C24A C25A 0.9(5) . . . .
C22A C23A C24A F4A -179.1(3) . . . .
C23A C24A C25A C20A 0.2(4) . . . .
C23A C24A C25A F5A 179.8(3) . . . .
C25A C20A C21A C22A 0.4(4) . . . .
C25A C20A C21A F1A -179.6(2) . . . .
F1A C21A C22A C23A -179.4(3) . . . .
F1A C21A C22A F2A -0.1(4) . . . .
F2A C22A C23A C24A 179.4(3) . . . .
F2A C22A C23A F3A -0.2(4) . . . .
F3A C23A C24A C25A -179.5(3) . . . .
F3A C23A C24A F4A 0.6(4) . . . .
F4A C24A C25A C20A -179.8(3) . . . .
F4A C24A C25A F5A -0.2(4) . . . .
C18B C16 C17 C12 170.8(7) . . . .
C18B C19B C20B C21B 179.9(11) . . . .
C18B C19B C20B C25B 1.3(19) . . . .
C19B C20B C21B C22B 179.7(11) . . . .
C19B C20B C21B F1B 1.1(16) . . . .
C19B C20B C25B C24B 178.8(11) . . . .
C19B C20B C25B F5B -1(2) . . . .
C20B C21B C22B C23B 2.7(19) . . . .
C20B C21B C22B F2B -179.9(11) . . . .
C21B C20B C25B C24B 0.4(18) . . . .
C21B C20B C25B F5B -179.5(11) . . . .
C21B C22B C23B C24B -2(2) . . . .
C21B C22B C23B F3B 177.2(12) . . . .
C22B C23B C24B C25B 1(2) . . . .
C22B C23B C24B F4B -179.4(13) . . . .
C23B C24B C25B C20B -0.1(19) . . . .
C23B C24B C25B F5B 179.8(12) . . . .
C25B C20B C21B C22B -1.7(19) . . . .
C25B C20B C21B F1B 179.7(12) . . . .
F1B C21B C22B C23B -178.7(12) . . . .
F1B C21B C22B F2B -1.3(18) . . . .
F2B C22B C23B C24B -179.8(12) . . . .
F2B C22B C23B F3B 0(2) . . . .
F3B C23B C24B C25B -178.5(13) . . . .
F3B C23B C24B F4B 1(2) . . . .
F4B C24B C25B C20B -179.6(11) . . . .
F4B C24B C25B F5B 0.3(18) . . . .
